data_7005346
loop_
_publ_author_name
'K\"uhnert, Janett'
'Dusek, Michal'
'Demel, Jan'
'Lang, Heinrich'
'Stepnicka, Petr'

_publ_section_title
;
 Synthesis, coordination and catalytic use of
 1-(diphenylphosphino)-1'-carbamoylferrocenes with pyridyl-containing
 N-substituents.
;
_journal_issue 26
_journal_name_full 'Dalton transactions (Cambridge, England : 2003)'
_journal_page_first 2802
_journal_page_last 2811
_journal_paper_doi 10.1039/b701012e
_journal_year 2007
_chemical_formula_moiety 'C29 H25 Cl2 Fe N2 O P Pd, C2 H4 O2'
_chemical_formula_sum 'C31 H29 Cl2 Fe N2 O3 P Pd'
_chemical_formula_weight 741.68
_chemical_name_common
;
trans-dichloro(N-(2-(pyrid-2-yl-kappa.N)methyl) 1'-
(diphenylphosphino-kappa.P)ferrocenecarboxamide) -acetic acid (1/1)
;
_chemical_name_systematic
;
trans-dichloro[N-{2-(pyrid-2-yl-kappa.N)methyl}
1'-(diphenylphosphino-kappa.P)ferrocenecarboxamide] -
acetic acid (1/1)
;
_space_group_IT_number 2
_symmetry_cell_setting triclinic
_symmetry_space_group_name_Hall '-P 1'
_symmetry_space_group_name_H-M 'P -1'
_atom_sites_solution_hydrogens geom
_atom_sites_solution_primary direct
_atom_sites_solution_secondary difmap
_audit_creation_method SHELXL-97
_cell_angle_alpha 100.40(2)
_cell_angle_beta 99.44(2)
_cell_angle_gamma 93.87(2)
_cell_formula_units_Z 2
_cell_length_a 9.343(2)
_cell_length_b 10.403(3)
_cell_length_c 15.822(5)
_cell_measurement_reflns_used 9334
_cell_measurement_temperature 150(2)
_cell_measurement_theta_max 26.50
_cell_measurement_theta_min 2.60
_cell_volume 1484.6(7)
_computing_cell_refinement
;
CrysAlis RED, Oxford Diffraction Ltd.,
Version 1.171.29.5 (release 22-02-2006 CrysAlis171 .NET)
;
_computing_data_collection
;
CrysAlis RED, Oxford Diffraction Ltd.,
Version 1.171.29.5 (release 22-02-2006 CrysAlis171 .NET)
;
_computing_data_reduction
;
CrysAlis RED, Oxford Diffraction Ltd.,
Version 1.171.29.5 (release 22-02-2006 CrysAlis171 .NET)
;
_computing_structure_refinement 'SHELXL-97 (Sheldrick, 1997)'
_computing_structure_solution 'SIR-97 (Altomare et al., 1999)'
_diffrn_ambient_temperature 150(2)
_diffrn_detector_area_resol_mean 8.3438
_diffrn_measured_fraction_theta_full 0.989
_diffrn_measured_fraction_theta_max 0.989
_diffrn_measurement_device_type 'Oxford KM4 CCD diffractometer'
_diffrn_measurement_method '\w and \p scans to fill the Ewald sphere'
_diffrn_radiation_monochromator graphite
_diffrn_radiation_source 'Enhance (Mo) X-ray Source'
_diffrn_radiation_type MoK\a
_diffrn_radiation_wavelength 0.71073
_diffrn_reflns_av_R_equivalents 0.0355
_diffrn_reflns_av_sigmaI/netI 0.0672
_diffrn_reflns_limit_h_max 11
_diffrn_reflns_limit_h_min -11
_diffrn_reflns_limit_k_max 13
_diffrn_reflns_limit_k_min -13
_diffrn_reflns_limit_l_max 19
_diffrn_reflns_limit_l_min -19
_diffrn_reflns_number 20227
_diffrn_reflns_theta_full 26.62
_diffrn_reflns_theta_max 26.62
_diffrn_reflns_theta_min 2.61
_diffrn_standards_number 0
_exptl_absorpt_coefficient_mu 1.364
_exptl_absorpt_correction_T_max 0.959
_exptl_absorpt_correction_T_min 0.759
_exptl_absorpt_correction_type analytical
_exptl_absorpt_process_details
;
CrysAlis RED, Oxford Diffraction Ltd.,
Version 1.171.30.2 (release 11-05-2006 CrysAlis171 .NET)

Analytical numeric absorption correction using a multifaceted crystal
model based on expressions derived by R.C. Clark & J.S. Reid.
(Clark, R. C. & Reid, J. S. (1995). Acta Cryst. A51, 887-897)
;
_exptl_crystal_colour plate
_exptl_crystal_density_diffrn 1.659
_exptl_crystal_density_method 'not measured'
_exptl_crystal_description red
_exptl_crystal_F_000 748
_exptl_crystal_size_max 0.25
_exptl_crystal_size_mid 0.10
_exptl_crystal_size_min 0.02
_refine_diff_density_max 0.780
_refine_diff_density_min -0.362
_refine_diff_density_rms 0.071
_refine_ls_extinction_method none
_refine_ls_goodness_of_fit_ref 0.887
_refine_ls_hydrogen_treatment constr
_refine_ls_matrix_type full
_refine_ls_number_parameters 372
_refine_ls_number_reflns 6157
_refine_ls_number_restraints 0
_refine_ls_restrained_S_all 0.887
_refine_ls_R_factor_all 0.0462
_refine_ls_R_factor_gt 0.0253
_refine_ls_shift/su_max 0.001
_refine_ls_shift/su_mean 0.000
_refine_ls_structure_factor_coef Fsqd
_refine_ls_weighting_details 'calc w=1/[\s^2^(Fo^2^)+(0.0218P)^2^+0.0000P] where P=(Fo^2^+2Fc^2^)/3'
_refine_ls_weighting_scheme calc
_refine_ls_wR_factor_gt 0.0475
_refine_ls_wR_factor_ref 0.0490
_reflns_number_gt 4185
_reflns_number_total 6157
_reflns_threshold_expression >2sigma(I)
_cod_data_source_file b701012e.txt
_cod_data_source_block jk11abs
_cod_original_sg_symbol_H-M P-1
_cod_database_code 7005346

loop_
_symmetry_equiv_pos_as_xyz
'x, y, z'
'-x, -y, -z'

loop_
_atom_site_label
_atom_site_type_symbol
_atom_site_fract_x
_atom_site_fract_y
_atom_site_fract_z
_atom_site_U_iso_or_equiv
_atom_site_adp_type
_atom_site_occupancy
_atom_site_symmetry_multiplicity
_atom_site_calc_flag
_atom_site_refinement_flags
_atom_site_disorder_assembly
_atom_site_disorder_group
Pd Pd -0.027180(19) 0.288761(18) 0.320872(12) 0.01567(6) Uani 1 1 d . . .
Fe Fe 0.36223(3) 0.46076(3) 0.26640(2) 0.01886(9) Uani 1 1 d . . .
P P -0.00253(6) 0.34972(6) 0.19464(4) 0.01548(15) Uani 1 1 d . . .
Cl1 Cl -0.09546(6) 0.48915(6) 0.37857(4) 0.02037(14) Uani 1 1 d . . .
Cl2 Cl 0.04445(7) 0.08598(6) 0.27015(4) 0.02496(15) Uani 1 1 d . . .
O O 0.41486(17) 0.22459(16) 0.41290(11) 0.0267(4) Uani 1 1 d . . .
N1 N 0.2302(2) 0.32479(19) 0.46307(12) 0.0179(5) Uani 1 1 d . . .
H1N H 0.1962 0.4110 0.4868 0.031(7) Uiso 1 1 d R . .
N2 N -0.0723(2) 0.21881(17) 0.43278(12) 0.0159(5) Uani 1 1 d . . .
C1 C 0.1830(2) 0.3712(2) 0.17826(15) 0.0170(6) Uani 1 1 d . . .
C2 C 0.2883(2) 0.2810(2) 0.19276(15) 0.0215(6) Uani 1 1 d . . .
H2 H 0.2735 0.2044 0.2141 0.026 Uiso 1 1 calc R . .
C3 C 0.4182(3) 0.3270(3) 0.16944(16) 0.0277(7) Uani 1 1 d . . .
H3 H 0.5038 0.2860 0.1723 0.033 Uiso 1 1 calc R . .
C4 C 0.3960(3) 0.4471(3) 0.14078(15) 0.0281(7) Uani 1 1 d . . .
H4 H 0.4649 0.4987 0.1220 0.034 Uiso 1 1 calc R . .
C5 C 0.2512(2) 0.4747(2) 0.14578(15) 0.0220(6) Uani 1 1 d . . .
H5 H 0.2079 0.5472 0.1306 0.026 Uiso 1 1 calc R . .
C6 C 0.3906(2) 0.4428(2) 0.39428(15) 0.0191(6) Uani 1 1 d . . .
C7 C 0.5278(2) 0.4676(3) 0.36852(15) 0.0237(6) Uani 1 1 d . . .
H7 H 0.6027 0.4131 0.3696 0.028 Uiso 1 1 calc R . .
C8 C 0.5295(3) 0.5898(2) 0.34098(16) 0.0250(6) Uani 1 1 d . . .
H8 H 0.6058 0.6297 0.3207 0.030 Uiso 1 1 calc R . .
C9 C 0.3951(3) 0.6406(2) 0.34967(16) 0.0248(6) Uani 1 1 d . . .
H9 H 0.3675 0.7198 0.3363 0.030 Uiso 1 1 calc R . .
C10 C 0.3095(3) 0.5498(2) 0.38234(15) 0.0209(6) Uani 1 1 d . . .
H10 H 0.2159 0.5592 0.3939 0.025 Uiso 1 1 calc R . .
C11 C 0.3470(2) 0.3221(2) 0.42365(15) 0.0189(6) Uani 1 1 d . . .
C12 C -0.0744(2) 0.5009(2) 0.17300(15) 0.0167(5) Uani 1 1 d . . .
C13 C -0.0069(3) 0.6214(2) 0.21995(16) 0.0227(6) Uani 1 1 d . . .
H13 H 0.0722 0.6239 0.2645 0.027 Uiso 1 1 calc R . .
C14 C -0.0549(3) 0.7371(2) 0.20179(17) 0.0287(7) Uani 1 1 d . . .
H14 H -0.0074 0.8171 0.2333 0.034 Uiso 1 1 calc R . .
C15 C -0.1739(3) 0.7344(3) 0.13649(17) 0.0316(7) Uani 1 1 d . . .
H15 H -0.2063 0.8125 0.1237 0.038 Uiso 1 1 calc R . .
C16 C -0.2441(3) 0.6158(3) 0.09047(17) 0.0308(7) Uani 1 1 d . . .
H16 H -0.3252 0.6141 0.0473 0.037 Uiso 1 1 calc R . .
C17 C -0.1951(3) 0.4990(3) 0.10785(16) 0.0239(6) Uani 1 1 d . . .
H17 H -0.2428 0.4193 0.0761 0.029 Uiso 1 1 calc R . .
C18 C -0.0960(2) 0.2249(2) 0.10357(15) 0.0166(6) Uani 1 1 d . . .
C19 C -0.0483(3) 0.2010(3) 0.02490(16) 0.0277(6) Uani 1 1 d . . .
H19 H 0.0341 0.2498 0.0174 0.033 Uiso 1 1 calc R . .
C20 C -0.1230(3) 0.1040(3) -0.04341(17) 0.0359(7) Uani 1 1 d . . .
H20 H -0.0897 0.0874 -0.0962 0.043 Uiso 1 1 calc R . .
C21 C -0.2460(3) 0.0329(3) -0.03278(18) 0.0354(7) Uani 1 1 d . . .
H21 H -0.2955 -0.0323 -0.0783 0.042 Uiso 1 1 calc R . .
C22 C -0.2963(3) 0.0581(2) 0.04538(17) 0.0285(7) Uani 1 1 d . . .
H22 H -0.3809 0.0115 0.0521 0.034 Uiso 1 1 calc R . .
C23 C -0.2206(2) 0.1525(2) 0.11333(16) 0.0208(6) Uani 1 1 d . . .
H23 H -0.2533 0.1679 0.1664 0.025 Uiso 1 1 calc R . .
C24 C 0.1841(2) 0.2118(2) 0.49668(16) 0.0232(6) Uani 1 1 d . . .
H24A H 0.2383 0.2187 0.5554 0.028 Uiso 1 1 calc R . .
H24B H 0.2093 0.1336 0.4609 0.028 Uiso 1 1 calc R . .
C25 C 0.0245(3) 0.1950(2) 0.49931(15) 0.0184(6) Uani 1 1 d . . .
C26 C -0.2156(3) 0.1945(2) 0.43354(16) 0.0229(6) Uani 1 1 d . . .
H26 H -0.2826 0.2110 0.3874 0.027 Uiso 1 1 calc R . .
C27 C -0.2672(3) 0.1466(2) 0.49938(16) 0.0240(6) Uani 1 1 d . . .
H27 H -0.3669 0.1305 0.4978 0.029 Uiso 1 1 calc R . .
C28 C -0.1673(3) 0.1229(2) 0.56802(16) 0.0240(6) Uani 1 1 d . . .
H28 H -0.1984 0.0912 0.6140 0.029 Uiso 1 1 calc R . .
C29 C -0.0212(3) 0.1470(2) 0.56727(16) 0.0219(6) Uani 1 1 d . . .
H29 H 0.0473 0.1308 0.6128 0.026 Uiso 1 1 calc R . .
C30 C 0.4843(3) -0.0220(3) 0.2497(2) 0.0413(8) Uani 1 1 d . . .
C31 C 0.4791(4) -0.1563(3) 0.1965(2) 0.0707(12) Uani 1 1 d . . .
H31A H 0.4971 -0.1500 0.1393 0.106 Uiso 1 1 calc R . .
H31B H 0.3846 -0.2023 0.1916 0.106 Uiso 1 1 calc R . .
H31C H 0.5522 -0.2032 0.2242 0.106 Uiso 1 1 calc R . .
O31 O 0.5396(2) 0.0742(2) 0.23129(15) 0.0571(6) Uani 1 1 d . . .
O32 O 0.4184(2) -0.01740(19) 0.31719(14) 0.0496(6) Uani 1 1 d . . .
H1O H 0.4374 0.0837 0.3482 0.074 Uiso 1 1 d R . .

loop_
_atom_site_aniso_label
_atom_site_aniso_U_11
_atom_site_aniso_U_22
_atom_site_aniso_U_33
_atom_site_aniso_U_23
_atom_site_aniso_U_13
_atom_site_aniso_U_12
Pd 0.01799(11) 0.01472(11) 0.01381(11) 0.00208(8) 0.00262(8) 0.00058(8)
Fe 0.01521(19) 0.0220(2) 0.0170(2) -0.00016(16) 0.00235(15) -0.00255(16)
P 0.0162(3) 0.0157(4) 0.0131(4) 0.0009(3) 0.0016(3) -0.0011(3)
Cl1 0.0244(3) 0.0168(3) 0.0211(4) 0.0019(3) 0.0090(3) 0.0032(3)
Cl2 0.0381(4) 0.0162(3) 0.0207(4) 0.0023(3) 0.0053(3) 0.0065(3)
O 0.0248(10) 0.0269(11) 0.0302(11) 0.0057(9) 0.0072(8) 0.0090(9)
N1 0.0180(11) 0.0187(12) 0.0160(12) 0.0012(9) 0.0035(9) -0.0008(9)
N2 0.0209(11) 0.0115(11) 0.0153(12) 0.0014(9) 0.0044(9) 0.0012(9)
C1 0.0167(13) 0.0183(14) 0.0130(14) -0.0014(11) 0.0008(10) -0.0033(11)
C2 0.0203(14) 0.0207(14) 0.0193(15) -0.0046(11) 0.0019(11) -0.0021(12)
C3 0.0204(14) 0.0347(17) 0.0247(16) -0.0059(13) 0.0069(12) 0.0031(13)
C4 0.0219(14) 0.0440(19) 0.0162(15) 0.0016(13) 0.0058(11) -0.0060(13)
C5 0.0216(14) 0.0271(15) 0.0168(15) 0.0045(12) 0.0027(11) -0.0012(12)
C6 0.0179(13) 0.0224(15) 0.0138(14) -0.0020(11) -0.0007(10) 0.0035(12)
C7 0.0157(13) 0.0322(17) 0.0193(15) 0.0013(12) -0.0016(11) -0.0029(12)
C8 0.0188(14) 0.0272(16) 0.0237(15) -0.0003(12) 0.0002(11) -0.0114(12)
C9 0.0270(15) 0.0213(15) 0.0223(15) -0.0017(12) 0.0018(12) -0.0020(12)
C10 0.0192(13) 0.0220(14) 0.0173(14) -0.0039(11) 0.0014(11) -0.0031(12)
C11 0.0169(13) 0.0245(15) 0.0104(13) -0.0022(11) -0.0044(10) -0.0002(12)
C12 0.0168(13) 0.0194(14) 0.0154(14) 0.0047(11) 0.0062(10) 0.0019(11)
C13 0.0250(14) 0.0230(15) 0.0202(15) 0.0058(12) 0.0029(11) 0.0011(12)
C14 0.0429(17) 0.0183(15) 0.0254(16) 0.0048(12) 0.0083(13) 0.0005(13)
C15 0.0421(17) 0.0262(17) 0.0335(18) 0.0142(14) 0.0141(14) 0.0136(14)
C16 0.0310(16) 0.0358(18) 0.0297(17) 0.0159(14) 0.0035(13) 0.0111(14)
C17 0.0236(14) 0.0255(16) 0.0227(16) 0.0045(12) 0.0047(12) 0.0021(12)
C18 0.0177(13) 0.0155(13) 0.0146(14) 0.0014(11) -0.0011(10) 0.0013(11)
C19 0.0279(15) 0.0323(16) 0.0204(16) -0.0012(12) 0.0082(12) -0.0066(13)
C20 0.0407(18) 0.0414(19) 0.0193(16) -0.0090(14) 0.0058(13) -0.0030(15)
C21 0.0387(17) 0.0282(17) 0.0284(18) -0.0060(13) -0.0081(14) -0.0074(14)
C22 0.0244(15) 0.0260(16) 0.0305(18) 0.0062(13) -0.0044(13) -0.0090(13)
C23 0.0198(13) 0.0232(15) 0.0181(15) 0.0029(12) 0.0016(11) 0.0006(12)
C24 0.0234(14) 0.0261(15) 0.0203(15) 0.0093(12) 0.0001(11) 0.0012(12)
C25 0.0255(14) 0.0117(13) 0.0160(14) -0.0006(11) 0.0011(11) 0.0025(11)
C26 0.0229(14) 0.0224(15) 0.0243(16) 0.0076(12) 0.0040(11) 0.0017(12)
C27 0.0234(14) 0.0227(15) 0.0288(16) 0.0069(12) 0.0107(12) 0.0035(12)
C28 0.0369(16) 0.0155(14) 0.0242(16) 0.0060(12) 0.0160(12) 0.0039(12)
C29 0.0291(15) 0.0209(14) 0.0156(14) 0.0049(11) 0.0018(11) 0.0043(12)
C30 0.0373(18) 0.041(2) 0.055(2) 0.0180(17) 0.0220(16) 0.0128(16)
C31 0.122(3) 0.055(2) 0.055(3) 0.021(2) 0.049(2) 0.037(2)
O31 0.0570(15) 0.0502(15) 0.0714(17) 0.0235(13) 0.0228(12) -0.0027(12)
O32 0.0651(14) 0.0346(13) 0.0578(15) 0.0070(11) 0.0387(12) 0.0028(11)

loop_
_atom_type_symbol
_atom_type_description
_atom_type_scat_dispersion_real
_atom_type_scat_dispersion_imag
_atom_type_scat_source
C C 0.0033 0.0016 'International Tables Vol C Tables 4.2.6.8 and 6.1.1.4'
H H 0.0000 0.0000 'International Tables Vol C Tables 4.2.6.8 and 6.1.1.4'
N N 0.0061 0.0033 'International Tables Vol C Tables 4.2.6.8 and 6.1.1.4'
O O 0.0106 0.0060 'International Tables Vol C Tables 4.2.6.8 and 6.1.1.4'
P P 0.1023 0.0942 'International Tables Vol C Tables 4.2.6.8 and 6.1.1.4'
Cl Cl 0.1484 0.1585 'International Tables Vol C Tables 4.2.6.8 and 6.1.1.4'
Fe Fe 0.3463 0.8444 'International Tables Vol C Tables 4.2.6.8 and 6.1.1.4'
Pd Pd -0.9988 1.0072 'International Tables Vol C Tables 4.2.6.8 and 6.1.1.4'

loop_
_geom_angle_atom_site_label_1
_geom_angle_atom_site_label_2
_geom_angle_atom_site_label_3
_geom_angle
_geom_angle_site_symmetry_1
_geom_angle_site_symmetry_3
_geom_angle_publ_flag
N2 Pd P 173.67(5) . . ?
N2 Pd Cl1 88.84(6) . . ?
P Pd Cl1 92.78(3) . . ?
N2 Pd Cl2 88.54(6) . . ?
P Pd Cl2 89.96(3) . . ?
Cl1 Pd Cl2 177.08(2) . . ?
C2 Fe C7 116.63(10) . . ?
C2 Fe C3 40.40(9) . . ?
C7 Fe C3 103.25(10) . . ?
C2 Fe C6 107.48(10) . . ?
C7 Fe C6 41.05(9) . . ?
C3 Fe C6 123.96(10) . . ?
C2 Fe C1 40.98(9) . . ?
C7 Fe C1 153.55(10) . . ?
C3 Fe C1 68.49(10) . . ?
C6 Fe C1 121.63(10) . . ?
C2 Fe C8 150.14(10) . . ?
C7 Fe C8 40.66(9) . . ?
C3 Fe C8 115.62(10) . . ?
C6 Fe C8 68.55(10) . . ?
C1 Fe C8 165.74(10) . . ?
C2 Fe C4 68.32(11) . . ?
C7 Fe C4 122.49(10) . . ?
C3 Fe C4 40.74(10) . . ?
C6 Fe C4 160.68(10) . . ?
C1 Fe C4 68.42(10) . . ?
C8 Fe C4 105.19(11) . . ?
C2 Fe C5 68.59(10) . . ?
C7 Fe C5 161.14(10) . . ?
C3 Fe C5 68.33(10) . . ?
C6 Fe C5 157.49(9) . . ?
C1 Fe C5 40.86(9) . . ?
C8 Fe C5 126.24(10) . . ?
C4 Fe C5 40.39(9) . . ?
C2 Fe C10 129.06(10) . . ?
C7 Fe C10 68.27(10) . . ?
C3 Fe C10 163.20(11) . . ?
C6 Fe C10 40.35(9) . . ?
C1 Fe C10 112.29(9) . . ?
C8 Fe C10 68.06(10) . . ?
C4 Fe C10 156.03(11) . . ?
C5 Fe C10 124.03(10) . . ?
C2 Fe C9 167.78(10) . . ?
C7 Fe C9 68.06(10) . . ?
C3 Fe C9 151.63(10) . . ?
C6 Fe C9 68.04(10) . . ?
C1 Fe C9 130.70(10) . . ?
C8 Fe C9 40.31(9) . . ?
C4 Fe C9 119.77(11) . . ?
C5 Fe C9 110.88(10) . . ?
C10 Fe C9 40.35(9) . . ?
C1 P C18 105.93(11) . . ?
C1 P C12 103.10(11) . . ?
C18 P C12 104.20(11) . . ?
C1 P Pd 114.42(8) . . ?
C18 P Pd 109.79(8) . . ?
C12 P Pd 118.26(8) . . ?
C11 N1 C24 119.4(2) . . ?
C11 N1 H1N 119.8 . . ?
C24 N1 H1N 117.6 . . ?
C25 N2 C26 118.6(2) . . ?
C25 N2 Pd 127.33(16) . . ?
C26 N2 Pd 114.08(15) . . ?
C2 C1 C5 107.3(2) . . ?
C2 C1 P 124.58(18) . . ?
C5 C1 P 128.07(18) . . ?
C2 C1 Fe 68.92(13) . . ?
C5 C1 Fe 69.93(13) . . ?
P C1 Fe 128.28(13) . . ?
C3 C2 C1 108.6(2) . . ?
C3 C2 Fe 70.25(14) . . ?
C1 C2 Fe 70.10(14) . . ?
C3 C2 H2 125.7 . . ?
C1 C2 H2 125.7 . . ?
Fe C2 H2 125.5 . . ?
C2 C3 C4 108.1(2) . . ?
C2 C3 Fe 69.35(14) . . ?
C4 C3 Fe 69.87(15) . . ?
C2 C3 H3 126.0 . . ?
C4 C3 H3 126.0 . . ?
Fe C3 H3 126.4 . . ?
C5 C4 C3 108.2(2) . . ?
C5 C4 Fe 70.08(14) . . ?
C3 C4 Fe 69.39(15) . . ?
C5 C4 H4 125.9 . . ?
C3 C4 H4 125.9 . . ?
Fe C4 H4 126.2 . . ?
C4 C5 C1 107.8(2) . . ?
C4 C5 Fe 69.53(14) . . ?
C1 C5 Fe 69.21(13) . . ?
C4 C5 H5 126.1 . . ?
C1 C5 H5 126.1 . . ?
Fe C5 H5 126.7 . . ?
C10 C6 C7 107.6(2) . . ?
C10 C6 C11 128.8(2) . . ?
C7 C6 C11 123.5(2) . . ?
C10 C6 Fe 70.25(14) . . ?
C7 C6 Fe 69.16(14) . . ?
C11 C6 Fe 123.90(16) . . ?
C8 C7 C6 107.9(2) . . ?
C8 C7 Fe 70.10(14) . . ?
C6 C7 Fe 69.79(13) . . ?
C8 C7 H7 126.0 . . ?
C6 C7 H7 126.0 . . ?
Fe C7 H7 125.7 . . ?
C9 C8 C7 108.0(2) . . ?
C9 C8 Fe 70.31(14) . . ?
C7 C8 Fe 69.24(13) . . ?
C9 C8 H8 126.0 . . ?
C7 C8 H8 126.0 . . ?
Fe C8 H8 126.0 . . ?
C8 C9 C10 108.2(2) . . ?
C8 C9 Fe 69.38(14) . . ?
C10 C9 Fe 69.66(14) . . ?
C8 C9 H9 125.9 . . ?
C10 C9 H9 125.9 . . ?
Fe C9 H9 126.6 . . ?
C6 C10 C9 108.3(2) . . ?
C6 C10 Fe 69.41(14) . . ?
C9 C10 Fe 69.99(14) . . ?
C6 C10 H10 125.9 . . ?
C9 C10 H10 125.9 . . ?
Fe C10 H10 126.3 . . ?
O C11 N1 122.2(2) . . ?
O C11 C6 121.6(2) . . ?
N1 C11 C6 116.2(2) . . ?
C13 C12 C17 118.6(2) . . ?
C13 C12 P 120.19(17) . . ?
C17 C12 P 121.20(18) . . ?
C14 C13 C12 121.2(2) . . ?
C14 C13 H13 119.4 . . ?
C12 C13 H13 119.4 . . ?
C13 C14 C15 119.8(2) . . ?
C13 C14 H14 120.1 . . ?
C15 C14 H14 120.1 . . ?
C16 C15 C14 119.8(2) . . ?
C16 C15 H15 120.1 . . ?
C14 C15 H15 120.1 . . ?
C15 C16 C17 120.6(2) . . ?
C15 C16 H16 119.7 . . ?
C17 C16 H16 119.7 . . ?
C16 C17 C12 120.0(2) . . ?
C16 C17 H17 120.0 . . ?
C12 C17 H17 120.0 . . ?
C19 C18 C23 119.2(2) . . ?
C19 C18 P 122.03(19) . . ?
C23 C18 P 118.81(18) . . ?
C18 C19 C20 120.3(2) . . ?
C18 C19 H19 119.9 . . ?
C20 C19 H19 119.9 . . ?
C21 C20 C19 119.9(3) . . ?
C21 C20 H20 120.0 . . ?
C19 C20 H20 120.0 . . ?
C20 C21 C22 120.2(2) . . ?
C20 C21 H21 119.9 . . ?
C22 C21 H21 119.9 . . ?
C23 C22 C21 119.7(2) . . ?
C23 C22 H22 120.2 . . ?
C21 C22 H22 120.2 . . ?
C22 C23 C18 120.7(2) . . ?
C22 C23 H23 119.6 . . ?
C18 C23 H23 119.6 . . ?
N1 C24 C25 114.73(19) . . ?
N1 C24 H24A 108.6 . . ?
C25 C24 H24A 108.6 . . ?
N1 C24 H24B 108.6 . . ?
C25 C24 H24B 108.6 . . ?
H24A C24 H24B 107.6 . . ?
N2 C25 C29 120.9(2) . . ?
N2 C25 C24 119.5(2) . . ?
C29 C25 C24 119.5(2) . . ?
N2 C26 C27 123.0(2) . . ?
N2 C26 H26 118.5 . . ?
C27 C26 H26 118.5 . . ?
C26 C27 C28 118.3(2) . . ?
C26 C27 H27 120.9 . . ?
C28 C27 H27 120.9 . . ?
C29 C28 C27 118.9(2) . . ?
C29 C28 H28 120.6 . . ?
C27 C28 H28 120.6 . . ?
C28 C29 C25 120.4(2) . . ?
C28 C29 H29 119.8 . . ?
C25 C29 H29 119.8 . . ?
O31 C30 O32 122.8(3) . . ?
O31 C30 C31 123.2(3) . . ?
O32 C30 C31 114.0(3) . . ?
C30 C31 H31A 109.5 . . ?
C30 C31 H31B 109.5 . . ?
H31A C31 H31B 109.5 . . ?
C30 C31 H31C 109.5 . . ?
H31A C31 H31C 109.5 . . ?
H31B C31 H31C 109.5 . . ?
C30 O32 H1O 103.2 . . ?

loop_
_geom_bond_atom_site_label_1
_geom_bond_atom_site_label_2
_geom_bond_distance
_geom_bond_site_symmetry_2
_geom_bond_publ_flag
Pd N2 2.124(2) . ?
Pd P 2.2433(9) . ?
Pd Cl1 2.2956(9) . ?
Pd Cl2 2.3017(9) . ?
Fe C2 2.027(2) . ?
Fe C7 2.033(2) . ?
Fe C3 2.038(3) . ?
Fe C6 2.041(2) . ?
Fe C1 2.042(2) . ?
Fe C8 2.044(2) . ?
Fe C4 2.045(3) . ?
Fe C5 2.052(2) . ?
Fe C10 2.052(2) . ?
Fe C9 2.056(3) . ?
P C1 1.800(2) . ?
P C18 1.812(2) . ?
P C12 1.817(2) . ?
O C11 1.233(3) . ?
N1 C11 1.342(3) . ?
N1 C24 1.443(3) . ?
N1 H1N 1.0012 . ?
N2 C25 1.341(3) . ?
N2 C26 1.348(3) . ?
C1 C2 1.424(3) . ?
C1 C5 1.429(3) . ?
C2 C3 1.404(3) . ?
C2 H2 0.9300 . ?
C3 C4 1.421(3) . ?
C3 H3 0.9300 . ?
C4 C5 1.414(3) . ?
C4 H4 0.9300 . ?
C5 H5 0.9300 . ?
C6 C10 1.412(3) . ?
C6 C7 1.428(3) . ?
C6 C11 1.470(3) . ?
C7 C8 1.416(3) . ?
C7 H7 0.9300 . ?
C8 C9 1.413(3) . ?
C8 H8 0.9300 . ?
C9 C10 1.417(3) . ?
C9 H9 0.9300 . ?
C10 H10 0.9300 . ?
C12 C13 1.387(3) . ?
C12 C17 1.394(3) . ?
C13 C14 1.374(3) . ?
C13 H13 0.9300 . ?
C14 C15 1.383(3) . ?
C14 H14 0.9300 . ?
C15 C16 1.375(3) . ?
C15 H15 0.9300 . ?
C16 C17 1.384(3) . ?
C16 H16 0.9300 . ?
C17 H17 0.9300 . ?
C18 C19 1.376(3) . ?
C18 C23 1.389(3) . ?
C19 C20 1.391(3) . ?
C19 H19 0.9300 . ?
C20 C21 1.375(4) . ?
C20 H20 0.9300 . ?
C21 C22 1.382(4) . ?
C21 H21 0.9300 . ?
C22 C23 1.377(3) . ?
C22 H22 0.9300 . ?
C23 H23 0.9300 . ?
C24 C25 1.498(3) . ?
C24 H24A 0.9700 . ?
C24 H24B 0.9700 . ?
C25 C29 1.380(3) . ?
C26 C27 1.374(3) . ?
C26 H26 0.9300 . ?
C27 C28 1.381(3) . ?
C27 H27 0.9300 . ?
C28 C29 1.374(3) . ?
C28 H28 0.9300 . ?
C29 H29 0.9300 . ?
C30 O31 1.199(3) . ?
C30 O32 1.312(3) . ?
C30 C31 1.489(4) . ?
C31 H31A 0.9600 . ?
C31 H31B 0.9600 . ?
C31 H31C 0.9600 . ?
O32 H1O 1.0667 . ?
